data_4129354
loop_
_publ_author_name
'Pappas, Iraklis'
'Chirik, Paul J.'

_publ_section_title
;
 Ammonia synthesis by hydrogenolysis of titanium-nitrogen bonds using
 proton coupled electron transfer.
;
_journal_issue 10
_journal_name_full 'Journal of the American Chemical Society'
_journal_page_first 3498
_journal_page_last 3501
_journal_paper_doi 10.1021/jacs.5b01047
_journal_volume 137
_journal_year 2015
_chemical_formula_sum 'C56 H57 B F24 N Si2 Ti'
_chemical_formula_weight 1314.91
_space_group_crystal_system triclinic
_space_group_IT_number 2
_space_group_name_Hall '-P 1'
_space_group_name_H-M_alt 'P -1'
_atom_sites_solution_hydrogens mixed
_audit_creation_method SHELXL-2014
_cell_angle_alpha 96.383(2)
_cell_angle_beta 92.742(2)
_cell_angle_gamma 95.117(2)
_cell_formula_units_Z 2
_cell_length_a 13.9923(9)
_cell_length_b 14.3520(9)
_cell_length_c 14.8495(8)
_cell_measurement_reflns_used 9008
_cell_measurement_temperature 100(2)
_cell_measurement_theta_max 32.00
_cell_measurement_theta_min 2.41
_cell_volume 2946.7(3)
_computing_cell_refinement 'Bruker SAINT'
_computing_data_collection 'Bruker APEX2'
_computing_data_reduction 'Bruker SAINT'
_computing_molecular_graphics 'ORTEP 3 (Farraguia, 1997)'
_computing_structure_refinement 'SHELXL-97 (Sheldrick, 2008)'
_computing_structure_solution 'SIR 92 (Giacavazzo, 1993)'
_diffrn_ambient_temperature 100(2)
_diffrn_measured_fraction_theta_full 0.999
_diffrn_measured_fraction_theta_max 0.999
_diffrn_measurement_device_type 'BRUKER APEX2 CCD'
_diffrn_measurement_method 'Phi and Omega Scans'
_diffrn_radiation_source 'fine-focus sealed tube'
_diffrn_radiation_type MoK\a
_diffrn_radiation_wavelength 0.71073
_diffrn_reflns_av_R_equivalents 0.2238
_diffrn_reflns_av_unetI/netI 0.0691
_diffrn_reflns_Laue_measured_fraction_full 0.999
_diffrn_reflns_Laue_measured_fraction_max 0.999
_diffrn_reflns_limit_h_max 18
_diffrn_reflns_limit_h_min -18
_diffrn_reflns_limit_k_max 18
_diffrn_reflns_limit_k_min -18
_diffrn_reflns_limit_l_max 18
_diffrn_reflns_limit_l_min -19
_diffrn_reflns_number 157607
_diffrn_reflns_point_group_measured_fraction_full 0.999
_diffrn_reflns_point_group_measured_fraction_max 0.999
_diffrn_reflns_theta_full 25.000
_diffrn_reflns_theta_max 27.485
_diffrn_reflns_theta_min 2.145
_exptl_absorpt_coefficient_mu 0.300
_exptl_absorpt_correction_T_max 0.917
_exptl_absorpt_correction_T_min 0.825
_exptl_absorpt_correction_type numerical
_exptl_absorpt_process_details 'SADABS V2008/1 (Bruker AXS)'
_exptl_crystal_colour orange
_exptl_crystal_density_diffrn 1.482
_exptl_crystal_description Columnar
_exptl_crystal_F_000 1342
_exptl_crystal_size_max 0.616
_exptl_crystal_size_mid 0.435
_exptl_crystal_size_min 0.262
_refine_diff_density_max 1.590
_refine_diff_density_min -1.406
_refine_diff_density_rms 0.128
_refine_ls_extinction_method none
_refine_ls_goodness_of_fit_ref 1.043
_refine_ls_hydrogen_treatment mixed
_refine_ls_matrix_type full
_refine_ls_number_parameters 807
_refine_ls_number_reflns 13506
_refine_ls_number_restraints 23
_refine_ls_restrained_S_all 1.045
_refine_ls_R_factor_all 0.0960
_refine_ls_R_factor_gt 0.0795
_refine_ls_shift/su_max 0.000
_refine_ls_shift/su_mean 0.000
_refine_ls_structure_factor_coef Fsqd
_refine_ls_weighting_details 'w=1/[\s^2^(Fo^2^)+(0.1122P)^2^+7.2062P] where P=(Fo^2^+2Fc^2^)/3'
_refine_ls_weighting_scheme calc
_refine_ls_wR_factor_gt 0.1982
_refine_ls_wR_factor_ref 0.2237
_reflns_Friedel_coverage 0.000
_reflns_number_gt 10969
_reflns_number_total 13506
_reflns_threshold_expression 'I > 2\s(I)'
_cod_data_source_file ja5b01047_si_001.cif
_cod_data_source_block ip63
_cod_database_code 4129354
_shelx_space_group_comment
;
The symmetry employed for this shelxl refinement is uniquely defined
by the following loop, which should always be used as a source of
symmetry information in preference to the above space-group names.
They are only intended as comments.
;
_shelx_estimated_absorpt_t_min 0.837
_shelx_estimated_absorpt_t_max 0.926
_shelxl_version_number 2014-3

loop_
_space_group_symop_operation_xyz
'x, y, z'
'-x, -y, -z'

loop_
_atom_site_label
_atom_site_type_symbol
_atom_site_fract_x
_atom_site_fract_y
_atom_site_fract_z
_atom_site_U_iso_or_equiv
_atom_site_adp_type
_atom_site_occupancy
_atom_site_site_symmetry_order
_atom_site_calc_flag
_atom_site_refinement_flags_posn
_atom_site_refinement_flags_adp
_atom_site_refinement_flags_occupancy
_atom_site_disorder_assembly
_atom_site_disorder_group
C1 C 0.2882(2) 0.78429(19) 0.08601(18) 0.0174(5) Uani 1 1 d . . . . .
C2 C 0.2140(2) 0.73365(19) 0.13010(19) 0.0181(5) Uani 1 1 d . . . . .
C3 C 0.1336(2) 0.7864(2) 0.1375(2) 0.0223(6) Uani 1 1 d . . . . .
C4 C 0.1541(2) 0.8690(2) 0.0949(2) 0.0234(6) Uani 1 1 d . . . . .
C5 C 0.2477(2) 0.8673(2) 0.0621(2) 0.0219(6) Uani 1 1 d . . . . .
C6 C 0.2137(2) 0.6343(2) 0.1535(2) 0.0220(6) Uani 1 1 d . . . . .
H6A H 0.1763 0.6274 0.2069 0.033 Uiso 1 1 calc R U . . .
H6B H 0.2798 0.6204 0.1667 0.033 Uiso 1 1 calc R U . . .
H6C H 0.1847 0.5905 0.1021 0.033 Uiso 1 1 calc R U . . .
C7 C 0.0388(2) 0.7558(3) 0.1748(2) 0.0318(7) Uani 1 1 d . . . . .
H7A H -0.0070 0.7287 0.1247 0.048 Uiso 1 1 calc R U . . .
H7B H 0.0134 0.8104 0.2078 0.048 Uiso 1 1 calc R U . . .
H7C H 0.0485 0.7084 0.2162 0.048 Uiso 1 1 calc R U . . .
C8 C 0.0806(3) 0.9353(3) 0.0754(3) 0.0332(7) Uani 1 1 d . . . . .
H8A H 0.0382 0.9074 0.0232 0.050 Uiso 1 1 calc R U . . .
H8B H 0.1132 0.9950 0.0619 0.050 Uiso 1 1 calc R U . . .
H8C H 0.0426 0.9468 0.1286 0.050 Uiso 1 1 calc R U . . .
C9 C 0.2873(3) 0.9324(2) -0.0024(2) 0.0301(7) Uani 1 1 d . . . . .
H9A H 0.2792 0.9004 -0.0645 0.045 Uiso 1 1 calc R U . . .
H9B H 0.3557 0.9502 0.0136 0.045 Uiso 1 1 calc R U . . .
H9C H 0.2527 0.9890 0.0017 0.045 Uiso 1 1 calc R U . . .
C10 C 0.3624(3) 0.6227(2) -0.0314(2) 0.0309(7) Uani 1 1 d . . . . .
H10A H 0.3230 0.6390 -0.0826 0.046 Uiso 1 1 calc R U . . .
H10B H 0.3249 0.5772 0.0006 0.046 Uiso 1 1 calc R U . . .
H10C H 0.4195 0.5950 -0.0540 0.046 Uiso 1 1 calc R U . . .
C11 C 0.4791(3) 0.8098(3) -0.0150(3) 0.0325(7) Uani 1 1 d . . . . .
H11A H 0.5319 0.7756 -0.0386 0.049 Uiso 1 1 calc R U . . .
H11B H 0.5053 0.8654 0.0259 0.049 Uiso 1 1 calc R U . . .
H11C H 0.4413 0.8295 -0.0657 0.049 Uiso 1 1 calc R U . . .
C12 C 0.4747(2) 0.7019(3) 0.1479(2) 0.0290(7) Uani 1 1 d . . . . .
H12A H 0.5298 0.6700 0.1262 0.043 Uiso 1 1 calc R U . . .
H12B H 0.4354 0.6604 0.1826 0.043 Uiso 1 1 calc R U . . .
H12C H 0.4978 0.7600 0.1868 0.043 Uiso 1 1 calc R U . . .
C13 C 0.2511(2) 1.0228(2) 0.3048(2) 0.0237(6) Uani 1 1 d . . . . .
C14 C 0.3070(2) 1.0409(2) 0.2282(2) 0.0254(6) Uani 1 1 d . . . . .
C15 C 0.3958(2) 1.0003(2) 0.2366(2) 0.0259(6) Uani 1 1 d . . . . .
C16 C 0.3985(2) 0.9605(2) 0.3200(2) 0.0239(6) Uani 1 1 d . . . . .
C17 C 0.3107(2) 0.9735(2) 0.3617(2) 0.0217(6) Uani 1 1 d . . . . .
C18 C 0.2874(3) 1.1095(2) 0.1620(3) 0.0349(8) Uani 1 1 d . . . . .
H18A H 0.3007 1.1739 0.1923 0.052 Uiso 1 1 calc R U . . .
H18B H 0.2199 1.0989 0.1394 0.052 Uiso 1 1 calc R U . . .
H18C H 0.3289 1.1005 0.1110 0.052 Uiso 1 1 calc R U . . .
C19 C 0.4805(3) 1.0100(3) 0.1791(3) 0.0384(8) Uani 1 1 d . . . . .
H19A H 0.5240 1.0649 0.2046 0.058 Uiso 1 1 calc R U . . .
H19B H 0.4583 1.0183 0.1172 0.058 Uiso 1 1 calc R U . . .
H19C H 0.5146 0.9532 0.1780 0.058 Uiso 1 1 calc R U . . .
C20 C 0.4845(2) 0.9208(3) 0.3593(3) 0.0319(7) Uani 1 1 d . . . . .
H20A H 0.4971 0.8636 0.3210 0.048 Uiso 1 1 calc R U . . .
H20B H 0.4723 0.9055 0.4207 0.048 Uiso 1 1 calc R U . . .
H20C H 0.5406 0.9674 0.3620 0.048 Uiso 1 1 calc R U . . .
C21 C 0.2884(2) 0.9467(2) 0.4540(2) 0.0274(6) Uani 1 1 d . . . . .
H21A H 0.3318 0.9010 0.4712 0.041 Uiso 1 1 calc R U . . .
H21B H 0.2217 0.9187 0.4523 0.041 Uiso 1 1 calc R U . . .
H21C H 0.2970 1.0030 0.4985 0.041 Uiso 1 1 calc R U . . .
C22 C 0.0488(3) 0.9889(4) 0.3771(4) 0.0583(12) Uani 1 1 d . . . . .
H22A H 0.0720 0.9631 0.4316 0.087 Uiso 1 1 calc R U . . .
H22B H 0.0361 0.9380 0.3270 0.087 Uiso 1 1 calc R U . . .
H22C H -0.0106 1.0183 0.3893 0.087 Uiso 1 1 calc R U . . .
C23 C 0.0824(3) 1.1450(3) 0.2613(3) 0.0473(10) Uani 1 1 d . . . . .
H23A H 0.0266 1.1718 0.2876 0.071 Uiso 1 1 calc R U . . .
H23B H 0.0613 1.1019 0.2067 0.071 Uiso 1 1 calc R U . . .
H23C H 0.1278 1.1957 0.2453 0.071 Uiso 1 1 calc R U . . .
C24 C 0.1850(4) 1.1648(4) 0.4445(4) 0.0685(17) Uani 1 1 d . . . . .
H24A H 0.2289 1.2148 0.4250 0.103 Uiso 1 1 calc R U . . .
H24B H 0.2187 1.1326 0.4895 0.103 Uiso 1 1 calc R U . . .
H24C H 0.1299 1.1924 0.4715 0.103 Uiso 1 1 calc R U . . .
C25 C 0.83664(19) 0.59601(18) 0.40843(18) 0.0160(5) Uani 1 1 d . . . . .
C26 C 0.81871(19) 0.55724(18) 0.48916(19) 0.0165(5) Uani 1 1 d . . . . .
H26 H 0.7591 0.5213 0.4935 0.020 Uiso 1 1 calc R U . . .
C27 C 0.88482(19) 0.56953(19) 0.56283(18) 0.0167(5) Uani 1 1 d . . . . .
C28 C 0.9727(2) 0.6222(2) 0.5598(2) 0.0195(5) Uani 1 1 d . . . . .
H28 H 1.0182 0.6308 0.6103 0.023 Uiso 1 1 calc R U . . .
C29 C 0.9918(2) 0.66171(19) 0.4809(2) 0.0189(5) Uani 1 1 d . . . . .
C30 C 0.92536(19) 0.64932(18) 0.40658(19) 0.0165(5) Uani 1 1 d . . . . .
H30 H 0.9405 0.6776 0.3535 0.020 Uiso 1 1 calc R U . . .
C31 C 0.8632(2) 0.5287(2) 0.64956(19) 0.0198(5) Uani 1 1 d . . . . .
C32 C 1.0845(2) 0.7203(2) 0.4781(2) 0.0250(6) Uani 1 1 d . . . . .
C33 C 0.79580(18) 0.46793(18) 0.27268(18) 0.0142(5) Uani 1 1 d . . . . .
C34 C 0.75765(19) 0.38145(18) 0.29796(18) 0.0151(5) Uani 1 1 d . . . . .
H34 H 0.7090 0.3809 0.3404 0.018 Uiso 1 1 calc R U . . .
C35 C 0.7893(2) 0.29629(18) 0.26240(19) 0.0168(5) Uani 1 1 d . . . . .
C36 C 0.8597(2) 0.29342(19) 0.20010(19) 0.0188(5) Uani 1 1 d . . . . .
H36 H 0.8801 0.2351 0.1751 0.023 Uiso 1 1 calc R U . . .
C37 C 0.8998(2) 0.37864(19) 0.17500(19) 0.0176(5) Uani 1 1 d . . . . .
C38 C 0.86862(19) 0.46364(18) 0.21136(18) 0.0157(5) Uani 1 1 d . . . . .
H38 H 0.8978 0.5207 0.1939 0.019 Uiso 1 1 calc R U . . .
C39 C 0.7423(2) 0.20544(19) 0.2869(2) 0.0218(6) Uani 1 1 d . . . . .
C40 C 0.9739(2) 0.3783(2) 0.1053(2) 0.0232(6) Uani 1 1 d . . . . .
C41 C 0.76916(19) 0.64820(18) 0.24646(19) 0.0155(5) Uani 1 1 d . . . . .
C42 C 0.7515(2) 0.62257(19) 0.15335(19) 0.0180(5) Uani 1 1 d . . . . .
H42 H 0.7422 0.5575 0.1313 0.022 Uiso 1 1 calc R U . . .
C43 C 0.7467(2) 0.6882(2) 0.0915(2) 0.0199(5) Uani 1 1 d . . . . .
C44 C 0.7589(2) 0.7842(2) 0.1210(2) 0.0230(6) Uani 1 1 d . . . . .
H44 H 0.7567 0.8296 0.0791 0.028 Uiso 1 1 calc R U . . .
C45 C 0.7743(2) 0.8116(2) 0.2135(2) 0.0220(6) Uani 1 1 d . . . . .
C46 C 0.7800(2) 0.74539(19) 0.2752(2) 0.0187(5) Uani 1 1 d . . . . .
H46 H 0.7914 0.7665 0.3380 0.022 Uiso 1 1 calc R U . . .
C47 C 0.7256(2) 0.6529(2) -0.0069(2) 0.0256(6) Uani 1 1 d . . . . .
C48 C 0.78274(16) 0.9154(2) 0.24414(17) 0.0268(6) Uani 1 1 d D . . . .
C49 C 0.65084(19) 0.56324(18) 0.34472(18) 0.0147(5) Uani 1 1 d . . . . .
C50 C 0.5797(2) 0.50056(19) 0.29519(19) 0.0182(5) Uani 1 1 d . . . . .
H50 H 0.5973 0.4589 0.2458 0.022 Uiso 1 1 calc R U . . .
C51 C 0.4841(2) 0.4979(2) 0.3165(2) 0.0203(6) Uani 1 1 d . . . . .
C52 C 0.4545(2) 0.5601(2) 0.3860(2) 0.0226(6) Uani 1 1 d . . . . .
H52 H 0.3890 0.5581 0.4006 0.027 Uiso 1 1 calc R U . . .
C53 C 0.5233(2) 0.6250(2) 0.43309(19) 0.0201(5) Uani 1 1 d . . . . .
C54 C 0.6194(2) 0.6260(2) 0.41393(19) 0.0184(5) Uani 1 1 d . . . . .
H54 H 0.6652 0.6703 0.4486 0.022 Uiso 1 1 calc R U . . .
C55 C 0.4103(2) 0.4267(2) 0.2656(2) 0.0249(6) Uani 1 1 d . . . . .
C56 C 0.49157(17) 0.69485(19) 0.50656(18) 0.0249(6) Uani 1 1 d D . . . .
B1 B 0.7636(2) 0.5693(2) 0.3183(2) 0.0140(5) Uani 1 1 d . . . . .
F1 F 0.78345(12) 0.46879(14) 0.64117(12) 0.0261(4) Uani 1 1 d . . . . .
F2 F 0.85118(15) 0.59563(15) 0.71725(13) 0.0317(4) Uani 1 1 d . . . . .
F3 F 0.93431(13) 0.48059(15) 0.67857(13) 0.0285(4) Uani 1 1 d . . . . .
F4 F 1.10017(16) 0.7472(2) 0.39533(16) 0.0487(6) Uani 1 1 d . . . . .
F5 F 1.16090(14) 0.67832(16) 0.50252(18) 0.0415(5) Uani 1 1 d . . . . .
F6 F 1.08923(17) 0.80099(16) 0.5333(2) 0.0508(7) Uani 1 1 d . . . . .
F7 F 0.67487(18) 0.16709(17) 0.22293(16) 0.0478(6) Uani 1 1 d . . . . .
F8 F 0.69967(17) 0.21354(13) 0.36465(15) 0.0359(5) Uani 1 1 d . . . . .
F9 F 0.80489(16) 0.14117(14) 0.29338(19) 0.0440(6) Uani 1 1 d . . . . .
F10 F 0.93416(16) 0.3782(2) 0.02232(14) 0.0487(6) Uani 1 1 d . . . . .
F11 F 1.03738(14) 0.45456(15) 0.11828(14) 0.0351(5) Uani 1 1 d . . . . .
F12 F 1.0248(2) 0.30432(17) 0.1038(2) 0.0567(8) Uani 1 1 d . . . . .
F13 F 0.78004(15) 0.58616(14) -0.03596(13) 0.0306(4) Uani 1 1 d . . . . .
F14 F 0.7376(2) 0.72069(16) -0.06146(15) 0.0496(6) Uani 1 1 d . . . . .
F15 F 0.63395(15) 0.61487(18) -0.02269(15) 0.0400(5) Uani 1 1 d . . . . .
F19 F 0.44885(14) 0.35998(14) 0.21322(17) 0.0373(5) Uani 1 1 d . . . . .
F20 F 0.34988(14) 0.46613(14) 0.21164(14) 0.0310(4) Uani 1 1 d . . . . .
F21 F 0.35410(14) 0.38253(15) 0.32241(16) 0.0371(5) Uani 1 1 d . . . . .
N1 N 0.2955(2) 0.76585(18) 0.31198(19) 0.0252(5) Uani 1 1 d D . . . .
Ti1 Ti 0.26818(4) 0.87568(3) 0.22357(3) 0.01728(14) Uani 1 1 d . . . . .
Si1 Si 0.40038(6) 0.73131(6) 0.04824(6) 0.02026(18) Uani 1 1 d . . . . .
Si2 Si 0.14230(8) 1.07934(7) 0.34529(7) 0.0345(2) Uani 1 1 d . . . . .
F16A F 0.8450(5) 0.9641(5) 0.1978(5) 0.0325(5) Uani 0.408(10) 1 d D . P A 1
F17A F 0.6982(4) 0.9510(4) 0.2344(7) 0.0325(5) Uani 0.408(10) 1 d D . P A 1
F18A F 0.7767(6) 0.9362(4) 0.3330(4) 0.0325(5) Uani 0.408(10) 1 d D . P A 1
F22A F 0.4103(4) 0.7301(4) 0.4768(5) 0.0271(5) Uani 0.490(8) 1 d D . P B 1
F23A F 0.4729(4) 0.6631(4) 0.5858(3) 0.0271(5) Uani 0.490(8) 1 d D . P B 1
F24A F 0.5553(3) 0.7725(3) 0.5274(4) 0.0271(5) Uani 0.490(8) 1 d D . P B 1
F16B F 0.8647(4) 0.9573(4) 0.2160(5) 0.0325(5) Uani 0.523(10) 1 d D . P A 2
F17B F 0.7104(4) 0.9571(3) 0.2054(5) 0.0325(5) Uani 0.523(10) 1 d D . P A 2
F18B F 0.8078(5) 0.9351(3) 0.3342(3) 0.0325(5) Uani 0.523(10) 1 d D . P A 2
F22B F 0.4242(5) 0.7485(4) 0.4801(5) 0.0271(5) Uani 0.431(8) 1 d D . P B 2
F23B F 0.4508(5) 0.6477(4) 0.5713(4) 0.0271(5) Uani 0.431(8) 1 d D . P B 2
F24B F 0.5640(3) 0.7535(4) 0.5513(4) 0.0271(5) Uani 0.431(8) 1 d D . P B 2
F17C F 0.7081(18) 0.9464(18) 0.288(2) 0.0325(5) Uani 0.069(4) 1 d D . P A 3
F18C F 0.854(2) 0.9378(18) 0.3084(19) 0.0325(5) Uani 0.069(4) 1 d D . P A 3
F16C F 0.847(2) 0.9857(19) 0.228(3) 0.0325(5) Uani 0.069(4) 1 d D . P A 3
F22C F 0.453(2) 0.7561(17) 0.4615(17) 0.0271(5) Uani 0.079(3) 1 d D . P B 3
F23C F 0.4184(15) 0.6445(15) 0.5346(18) 0.0271(5) Uani 0.079(3) 1 d D . P B 3
F24C F 0.5459(16) 0.6916(17) 0.5796(12) 0.0271(5) Uani 0.079(3) 1 d D . P B 3
H1N H 0.341(2) 0.737(3) 0.288(3) 0.041 Uiso 1 1 d D U . . .
H2N H 0.326(3) 0.776(3) 0.3636(18) 0.041 Uiso 1 1 d D U . . .
H3N H 0.246(2) 0.728(3) 0.321(3) 0.041 Uiso 1 1 d D U . . .

loop_
_atom_site_aniso_label
_atom_site_aniso_U_11
_atom_site_aniso_U_22
_atom_site_aniso_U_33
_atom_site_aniso_U_23
_atom_site_aniso_U_13
_atom_site_aniso_U_12
C1 0.0239(13) 0.0143(12) 0.0148(12) 0.0040(9) 0.0004(10) 0.0034(10)
C2 0.0220(13) 0.0162(12) 0.0164(12) 0.0020(10) -0.0007(10) 0.0034(10)
C3 0.0210(13) 0.0233(14) 0.0222(14) 0.0021(11) -0.0019(11) 0.0024(11)
C4 0.0271(14) 0.0209(14) 0.0227(14) 0.0031(11) -0.0072(11) 0.0087(11)
C5 0.0333(15) 0.0163(13) 0.0171(13) 0.0057(10) -0.0032(11) 0.0060(11)
C6 0.0280(14) 0.0151(13) 0.0229(14) 0.0040(10) 0.0007(11) 0.0000(11)
C7 0.0235(15) 0.0374(18) 0.0341(18) 0.0009(14) 0.0042(13) 0.0029(13)
C8 0.0322(17) 0.0315(17) 0.0369(18) 0.0033(14) -0.0088(14) 0.0153(14)
C9 0.0445(19) 0.0246(15) 0.0244(15) 0.0119(12) 0.0035(13) 0.0093(13)
C10 0.0374(17) 0.0261(16) 0.0295(17) -0.0006(13) 0.0070(14) 0.0070(13)
C11 0.0346(17) 0.0325(17) 0.0337(18) 0.0131(14) 0.0104(14) 0.0063(14)
C12 0.0260(15) 0.0341(17) 0.0295(16) 0.0100(13) 0.0019(12) 0.0098(13)
C13 0.0314(15) 0.0146(12) 0.0245(15) -0.0008(11) -0.0050(12) 0.0065(11)
C14 0.0357(16) 0.0100(12) 0.0299(16) 0.0055(11) -0.0032(13) -0.0029(11)
C15 0.0286(15) 0.0169(13) 0.0320(16) 0.0085(12) -0.0032(12) -0.0043(11)
C16 0.0271(14) 0.0166(13) 0.0264(15) 0.0036(11) -0.0060(12) -0.0035(11)
C17 0.0271(14) 0.0135(12) 0.0226(14) -0.0014(10) -0.0049(11) -0.0001(10)
C18 0.051(2) 0.0172(14) 0.0378(19) 0.0132(13) -0.0053(16) 0.0013(14)
C19 0.0319(17) 0.044(2) 0.040(2) 0.0175(16) 0.0031(15) -0.0098(15)
C20 0.0267(15) 0.0329(17) 0.0351(18) 0.0066(14) -0.0077(13) -0.0008(13)
C21 0.0347(16) 0.0269(15) 0.0200(14) 0.0008(12) -0.0028(12) 0.0050(12)
C22 0.046(2) 0.063(3) 0.070(3) 0.007(2) 0.013(2) 0.022(2)
C23 0.059(2) 0.035(2) 0.050(2) -0.0012(17) -0.0103(19) 0.0306(19)
C24 0.081(3) 0.057(3) 0.062(3) -0.035(2) -0.028(3) 0.045(3)
C25 0.0203(12) 0.0111(11) 0.0169(12) 0.0008(9) -0.0019(10) 0.0060(9)
C26 0.0184(12) 0.0130(11) 0.0179(13) 0.0007(9) -0.0006(10) 0.0031(9)
C27 0.0213(13) 0.0142(12) 0.0151(12) 0.0013(9) -0.0007(10) 0.0058(10)
C28 0.0197(13) 0.0185(13) 0.0194(13) -0.0009(10) -0.0034(10) 0.0031(10)
C29 0.0199(13) 0.0153(12) 0.0212(13) 0.0006(10) -0.0010(10) 0.0033(10)
C30 0.0202(12) 0.0119(11) 0.0171(12) -0.0001(9) 0.0010(10) 0.0035(9)
C31 0.0184(13) 0.0242(14) 0.0174(13) 0.0020(11) -0.0002(10) 0.0062(10)
C32 0.0242(14) 0.0265(15) 0.0231(14) 0.0030(12) -0.0021(11) -0.0024(11)
C33 0.0167(12) 0.0115(11) 0.0144(12) 0.0013(9) -0.0020(9) 0.0027(9)
C34 0.0186(12) 0.0117(11) 0.0149(12) 0.0010(9) 0.0007(9) 0.0024(9)
C35 0.0221(13) 0.0099(11) 0.0186(13) 0.0037(9) -0.0036(10) 0.0018(9)
C36 0.0241(13) 0.0126(12) 0.0198(13) -0.0009(10) -0.0005(10) 0.0058(10)
C37 0.0213(13) 0.0159(12) 0.0165(12) 0.0027(10) -0.0002(10) 0.0057(10)
C38 0.0191(12) 0.0123(11) 0.0159(12) 0.0014(9) -0.0009(10) 0.0034(9)
C39 0.0289(15) 0.0123(12) 0.0231(14) -0.0003(10) -0.0007(11) 0.0008(11)
C40 0.0235(14) 0.0224(14) 0.0239(14) 0.0013(11) 0.0036(11) 0.0045(11)
C41 0.0166(12) 0.0108(11) 0.0197(13) 0.0022(9) 0.0012(10) 0.0036(9)
C42 0.0230(13) 0.0140(12) 0.0179(13) 0.0042(10) 0.0011(10) 0.0047(10)
C43 0.0244(13) 0.0161(13) 0.0210(14) 0.0054(10) 0.0015(11) 0.0081(10)
C44 0.0277(14) 0.0134(13) 0.0306(16) 0.0081(11) 0.0049(12) 0.0079(11)
C45 0.0236(13) 0.0117(12) 0.0320(16) 0.0050(11) 0.0027(11) 0.0047(10)
C46 0.0212(13) 0.0119(12) 0.0231(14) 0.0010(10) 0.0002(10) 0.0041(10)
C47 0.0374(17) 0.0230(14) 0.0199(14) 0.0087(11) 0.0041(12) 0.0133(12)
C48 0.0308(16) 0.0121(13) 0.0376(18) 0.0025(12) 0.0034(13) 0.0025(11)
C49 0.0182(12) 0.0134(11) 0.0138(12) 0.0046(9) 0.0002(9) 0.0052(9)
C50 0.0233(13) 0.0140(12) 0.0180(13) 0.0026(10) -0.0001(10) 0.0057(10)
C51 0.0202(13) 0.0158(12) 0.0255(14) 0.0075(11) -0.0037(11) 0.0021(10)
C52 0.0187(13) 0.0249(14) 0.0267(15) 0.0107(12) 0.0015(11) 0.0055(11)
C53 0.0239(14) 0.0211(13) 0.0172(13) 0.0047(10) 0.0015(10) 0.0097(11)
C54 0.0225(13) 0.0172(12) 0.0163(13) 0.0048(10) 0.0001(10) 0.0038(10)
C55 0.0185(13) 0.0198(14) 0.0368(17) 0.0048(12) -0.0024(12) 0.0040(11)
C56 0.0294(15) 0.0273(15) 0.0206(14) 0.0058(12) 0.0034(11) 0.0127(12)
B1 0.0167(13) 0.0094(12) 0.0159(13) 0.0008(10) 0.0001(10) 0.0017(10)
F1 0.0232(8) 0.0339(10) 0.0223(9) 0.0110(7) -0.0008(7) -0.0004(7)
F2 0.0398(11) 0.0367(11) 0.0184(9) -0.0016(8) 0.0043(8) 0.0080(8)
F3 0.0247(9) 0.0400(11) 0.0244(9) 0.0137(8) 0.0005(7) 0.0117(8)
F4 0.0381(12) 0.0683(17) 0.0362(12) 0.0186(11) -0.0059(9) -0.0255(11)
F5 0.0227(9) 0.0414(12) 0.0614(15) 0.0158(11) -0.0020(9) -0.0007(8)
F6 0.0401(12) 0.0293(11) 0.0750(18) -0.0182(11) 0.0092(12) -0.0127(9)
F7 0.0603(14) 0.0403(12) 0.0360(12) 0.0106(10) -0.0182(10) -0.0288(11)
F8 0.0591(13) 0.0150(8) 0.0354(11) 0.0048(8) 0.0212(10) 0.0002(8)
F9 0.0453(12) 0.0140(9) 0.0774(17) 0.0157(10) 0.0134(11) 0.0109(8)
F10 0.0387(12) 0.089(2) 0.0153(9) -0.0014(10) 0.0018(8) -0.0004(12)
F11 0.0326(10) 0.0367(11) 0.0333(11) -0.0036(8) 0.0133(8) -0.0070(8)
F12 0.0647(16) 0.0370(13) 0.0814(19) 0.0232(12) 0.0504(15) 0.0322(12)
F13 0.0422(11) 0.0303(10) 0.0219(9) 0.0038(7) 0.0059(8) 0.0154(8)
F14 0.100(2) 0.0278(11) 0.0256(11) 0.0161(9) 0.0038(11) 0.0155(12)
F15 0.0354(11) 0.0542(14) 0.0287(11) -0.0047(9) -0.0055(8) 0.0112(10)
F19 0.0272(10) 0.0246(10) 0.0554(14) -0.0110(9) -0.0089(9) 0.0020(8)
F20 0.0293(9) 0.0287(10) 0.0342(10) 0.0046(8) -0.0114(8) 0.0046(8)
F21 0.0291(10) 0.0314(11) 0.0514(13) 0.0180(9) -0.0047(9) -0.0060(8)
N1 0.0377(15) 0.0153(12) 0.0229(13) 0.0068(10) -0.0076(11) 0.0027(10)
Ti1 0.0246(3) 0.0113(2) 0.0162(2) 0.00381(18) -0.00224(19) 0.00226(18)
Si1 0.0233(4) 0.0187(4) 0.0205(4) 0.0056(3) 0.0048(3) 0.0055(3)
Si2 0.0419(5) 0.0298(5) 0.0318(5) -0.0066(4) -0.0063(4) 0.0194(4)
F16A 0.0379(11) 0.0122(6) 0.0480(13) 0.0020(7) 0.0052(10) 0.0052(7)
F17A 0.0379(11) 0.0122(6) 0.0480(13) 0.0020(7) 0.0052(10) 0.0052(7)
F18A 0.0379(11) 0.0122(6) 0.0480(13) 0.0020(7) 0.0052(10) 0.0052(7)
F22A 0.0413(10) 0.0236(10) 0.0179(8) 0.0025(7) -0.0003(7) 0.0126(8)
F23A 0.0413(10) 0.0236(10) 0.0179(8) 0.0025(7) -0.0003(7) 0.0126(8)
F24A 0.0413(10) 0.0236(10) 0.0179(8) 0.0025(7) -0.0003(7) 0.0126(8)
F16B 0.0379(11) 0.0122(6) 0.0480(13) 0.0020(7) 0.0052(10) 0.0052(7)
F17B 0.0379(11) 0.0122(6) 0.0480(13) 0.0020(7) 0.0052(10) 0.0052(7)
F18B 0.0379(11) 0.0122(6) 0.0480(13) 0.0020(7) 0.0052(10) 0.0052(7)
F22B 0.0413(10) 0.0236(10) 0.0179(8) 0.0025(7) -0.0003(7) 0.0126(8)
F23B 0.0413(10) 0.0236(10) 0.0179(8) 0.0025(7) -0.0003(7) 0.0126(8)
F24B 0.0413(10) 0.0236(10) 0.0179(8) 0.0025(7) -0.0003(7) 0.0126(8)
F17C 0.0379(11) 0.0122(6) 0.0480(13) 0.0020(7) 0.0052(10) 0.0052(7)
F18C 0.0379(11) 0.0122(6) 0.0480(13) 0.0020(7) 0.0052(10) 0.0052(7)
F16C 0.0379(11) 0.0122(6) 0.0480(13) 0.0020(7) 0.0052(10) 0.0052(7)
F22C 0.0413(10) 0.0236(10) 0.0179(8) 0.0025(7) -0.0003(7) 0.0126(8)
F23C 0.0413(10) 0.0236(10) 0.0179(8) 0.0025(7) -0.0003(7) 0.0126(8)
F24C 0.0413(10) 0.0236(10) 0.0179(8) 0.0025(7) -0.0003(7) 0.0126(8)

loop_
_atom_type_symbol
_atom_type_description
_atom_type_scat_dispersion_real
_atom_type_scat_dispersion_imag
_atom_type_scat_source
C C 0.0033 0.0016 'International Tables Vol C Tables 4.2.6.8 and 6.1.1.4'
H H 0.0000 0.0000 'International Tables Vol C Tables 4.2.6.8 and 6.1.1.4'
B B 0.0013 0.0007 'International Tables Vol C Tables 4.2.6.8 and 6.1.1.4'
F F 0.0171 0.0103 'International Tables Vol C Tables 4.2.6.8 and 6.1.1.4'
N N 0.0061 0.0033 'International Tables Vol C Tables 4.2.6.8 and 6.1.1.4'
Ti Ti 0.2776 0.4457 'International Tables Vol C Tables 4.2.6.8 and 6.1.1.4'
Si Si 0.0817 0.0704 'International Tables Vol C Tables 4.2.6.8 and 6.1.1.4'

loop_
_geom_angle_atom_site_label_1
_geom_angle_atom_site_label_2
_geom_angle_atom_site_label_3
_geom_angle
C5 C1 C2 105.5(2)
C5 C1 Si1 130.1(2)
C2 C1 Si1 123.0(2)
C5 C1 Ti1 74.09(16)
C2 C1 Ti1 73.49(16)
Si1 C1 Ti1 127.51(14)
C3 C2 C1 109.6(2)
C3 C2 C6 123.5(3)
C1 C2 C6 126.4(3)
C3 C2 Ti1 74.02(17)
C1 C2 Ti1 71.01(15)
C6 C2 Ti1 127.98(19)
C2 C3 C4 107.7(3)
C2 C3 C7 126.2(3)
C4 C3 C7 125.8(3)
C2 C3 Ti1 71.65(16)
C4 C3 Ti1 73.33(17)
C7 C3 Ti1 125.5(2)
C3 C4 C5 108.1(3)
C3 C4 C8 123.6(3)
C5 C4 C8 127.5(3)
C3 C4 Ti1 72.50(17)
C5 C4 Ti1 71.72(16)
C8 C4 Ti1 129.6(2)
C4 C5 C1 109.1(3)
C4 C5 C9 123.6(3)
C1 C5 C9 126.3(3)
C4 C5 Ti1 73.90(17)
C1 C5 Ti1 70.61(16)
C9 C5 Ti1 130.7(2)
C17 C13 C14 105.6(3)
C17 C13 Si2 123.2(2)
C14 C13 Si2 128.9(2)
C17 C13 Ti1 73.03(16)
C14 C13 Ti1 73.22(17)
Si2 C13 Ti1 131.86(16)
C15 C14 C13 109.2(3)
C15 C14 C18 123.4(3)
C13 C14 C18 126.0(3)
C15 C14 Ti1 73.44(16)
C13 C14 Ti1 71.21(16)
C18 C14 Ti1 132.4(2)
C16 C15 C14 107.6(3)
C16 C15 C19 123.5(3)
C14 C15 C19 128.2(3)
C16 C15 Ti1 73.40(17)
C14 C15 Ti1 71.85(16)
C19 C15 Ti1 128.1(2)
C17 C16 C15 108.4(3)
C17 C16 C20 127.1(3)
C15 C16 C20 124.3(3)
C17 C16 Ti1 71.17(16)
C15 C16 Ti1 72.22(17)
C20 C16 Ti1 127.1(2)
C16 C17 C13 109.1(3)
C16 C17 C21 124.6(3)
C13 C17 C21 126.1(3)
C16 C17 Ti1 74.35(17)
C13 C17 Ti1 71.41(16)
C21 C17 Ti1 124.3(2)
C26 C25 C30 116.2(2)
C26 C25 B1 121.1(2)
C30 C25 B1 122.3(2)
C27 C26 C25 122.3(3)
C26 C27 C28 120.9(3)
C26 C27 C31 121.3(2)
C28 C27 C31 117.8(2)
C29 C28 C27 117.9(3)
C28 C29 C30 121.3(3)
C28 C29 C32 118.2(3)
C30 C29 C32 120.5(3)
C29 C30 C25 121.4(3)
F2 C31 F1 106.9(2)
F2 C31 F3 106.4(2)
F1 C31 F3 106.2(2)
F2 C31 C27 112.0(2)
F1 C31 C27 112.8(2)
F3 C31 C27 112.2(2)
F5 C32 F6 105.4(3)
F5 C32 F4 106.5(3)
F6 C32 F4 104.5(3)
F5 C32 C29 113.8(3)
F6 C32 C29 112.6(3)
F4 C32 C29 113.2(3)
C38 C33 C34 116.1(2)
C38 C33 B1 121.5(2)
C34 C33 B1 122.3(2)
C35 C34 C33 121.7(2)
C36 C35 C34 121.2(2)
C36 C35 C39 118.8(2)
C34 C35 C39 119.8(3)
C35 C36 C37 118.1(2)
C38 C37 C36 120.5(3)
C38 C37 C40 119.8(2)
C36 C37 C40 119.7(2)
C37 C38 C33 122.4(2)
F8 C39 F9 106.6(3)
F8 C39 F7 106.7(3)
F9 C39 F7 105.9(3)
F8 C39 C35 114.1(2)
F9 C39 C35 112.0(2)
F7 C39 C35 111.0(2)
F10 C40 F12 107.3(3)
F10 C40 F11 105.5(3)
F12 C40 F11 106.3(3)
F10 C40 C37 111.6(2)
F12 C40 C37 113.0(3)
F11 C40 C37 112.7(2)
C42 C41 C46 115.9(2)
C42 C41 B1 121.3(2)
C46 C41 B1 122.3(2)
C43 C42 C41 122.8(3)
C42 C43 C44 120.5(3)
C42 C43 C47 118.4(3)
C44 C43 C47 121.1(3)
C45 C44 C43 117.8(3)
C44 C45 C46 121.4(3)
C44 C45 C48 116.9(2)
C46 C45 C48 121.7(3)
C45 C46 C41 121.5(3)
F13 C47 F14 106.8(3)
F13 C47 F15 106.1(3)
F14 C47 F15 106.4(3)
F13 C47 C43 112.7(2)
F14 C47 C43 113.1(3)
F15 C47 C43 111.2(3)
F18A C48 F16A 121.5(6)
F16C C48 F17C 112.6(19)
F16C C48 F18C 65(2)
F17C C48 F18C 101(2)
F18A C48 F17A 86.7(7)
F16A C48 F17A 107.0(4)
F16B C48 F18B 95.6(5)
F16B C48 F17B 105.4(3)
F18B C48 F17B 120.8(5)
F18A C48 C45 113.8(3)
F16C C48 C45 131.8(16)
F16A C48 C45 112.7(4)
F17C C48 C45 115.3(12)
F18C C48 C45 110.1(11)
F17A C48 C45 111.4(3)
F16B C48 C45 110.1(3)
F18B C48 C45 112.2(3)
F17B C48 C45 111.0(3)
C50 C49 C54 116.4(2)
C50 C49 B1 122.1(2)
C54 C49 B1 121.4(2)
C51 C50 C49 121.6(3)
C50 C51 C52 121.1(3)
C50 C51 C55 120.5(3)
C52 C51 C55 118.4(3)
C53 C52 C51 118.0(3)
C52 C53 C54 121.1(3)
C52 C53 C56 118.5(2)
C54 C53 C56 120.4(3)
C53 C54 C49 121.8(3)
F19 C55 F20 106.9(3)
F19 C55 F21 106.9(3)
F20 C55 F21 105.5(2)
F19 C55 C51 113.0(2)
F20 C55 C51 112.3(2)
F21 C55 C51 111.7(3)
F24C C56 F22C 140.0(17)
F24C C56 F23C 94.1(17)
F22C C56 F23C 104.4(18)
F22B C56 F24B 107.2(4)
F22B C56 F23B 104.6(4)
F24B C56 F23B 104.9(4)
F23A C56 F24A 105.6(3)
F23A C56 F22A 106.6(4)
F24A C56 F22A 103.8(3)
F24C C56 C53 107.7(10)
F22C C56 C53 103.5(12)
F23A C56 C53 116.9(3)
F22B C56 C53 115.4(4)
F23C C56 C53 100.2(11)
F24B C56 C53 114.5(3)
F23B C56 C53 109.2(3)
F24A C56 C53 113.3(3)
F22A C56 C53 109.6(3)
C25 B1 C41 114.1(2)
C25 B1 C49 111.5(2)
C41 B1 C49 103.3(2)
C25 B1 C33 103.8(2)
C41 B1 C33 111.5(2)
C49 B1 C33 113.0(2)
N1 Ti1 C1 96.32(10)
N1 Ti1 C13 113.21(11)
C1 Ti1 C13 149.89(10)
N1 Ti1 C17 80.97(10)
C1 Ti1 C17 158.69(10)
C13 Ti1 C17 35.56(10)
N1 Ti1 C14 136.59(11)
C1 Ti1 C14 116.58(11)
C13 Ti1 C14 35.57(11)
C17 Ti1 C14 57.92(11)
N1 Ti1 C2 76.88(10)
C1 Ti1 C2 35.50(9)
C13 Ti1 C2 155.21(10)
C17 Ti1 C2 156.27(10)
C14 Ti1 C2 145.58(11)
N1 Ti1 C5 130.77(10)
C1 Ti1 C5 35.30(9)
C13 Ti1 C5 115.97(10)
C17 Ti1 C5 146.32(10)
C14 Ti1 C5 88.43(11)
C2 Ti1 C5 57.39(10)
N1 Ti1 C15 112.63(11)
C1 Ti1 C15 105.15(11)
C13 Ti1 C15 59.02(12)
C17 Ti1 C15 57.75(11)
C14 Ti1 C15 34.71(11)
C2 Ti1 C15 140.19(11)
C5 Ti1 C15 94.37(11)
N1 Ti1 C3 95.35(10)
C1 Ti1 C3 58.71(10)
C13 Ti1 C3 120.90(11)
C17 Ti1 C3 142.42(11)
C14 Ti1 C3 125.24(11)
C2 Ti1 C3 34.33(10)
C5 Ti1 C3 57.24(10)
C15 Ti1 C3 149.80(11)
N1 Ti1 C16 81.30(10)
C1 Ti1 C16 124.23(11)
C13 Ti1 C16 58.57(11)
C17 Ti1 C16 34.48(11)
C14 Ti1 C16 57.28(11)
C2 Ti1 C16 145.94(10)
C5 Ti1 C16 127.10(11)
C15 Ti1 C16 34.37(10)
C3 Ti1 C16 175.64(11)
N1 Ti1 C4 129.21(11)
C1 Ti1 C4 58.47(10)
C13 Ti1 C4 103.18(10)
C17 Ti1 C4 138.06(10)
C14 Ti1 C4 93.23(11)
C2 Ti1 C4 56.93(10)
C5 Ti1 C4 34.38(11)
C15 Ti1 C4 116.21(11)
C3 Ti1 C4 34.17(10)
C16 Ti1 C4 149.42(10)
C11 Si1 C10 106.64(17)
C11 Si1 C12 107.36(16)
C10 Si1 C12 110.41(16)
C11 Si1 C1 113.57(14)
C10 Si1 C1 107.76(14)
C12 Si1 C1 111.02(14)
C24 Si2 C23 107.5(2)
C24 Si2 C22 111.0(3)
C23 Si2 C22 106.5(2)
C24 Si2 C13 106.20(19)
C23 Si2 C13 114.76(18)
C22 Si2 C13 110.90(18)
C48 F18C F16C 57.4(12)
C48 F16C F18C 57.6(12)

loop_
_geom_bond_atom_site_label_1
_geom_bond_atom_site_label_2
_geom_bond_distance
C1 C5 1.436(4)
C1 C2 1.440(4)
C1 Si1 1.886(3)
C1 Ti1 2.344(3)
C2 C3 1.412(4)
C2 C6 1.504(4)
C2 Ti1 2.377(3)
C3 C4 1.418(4)
C3 C7 1.510(4)
C3 Ti1 2.408(3)
C4 C5 1.422(4)
C4 C8 1.501(4)
C4 Ti1 2.419(3)
C5 C9 1.500(4)
C5 Ti1 2.390(3)
C10 Si1 1.869(4)
C11 Si1 1.865(3)
C12 Si1 1.876(3)
C13 C17 1.442(4)
C13 C14 1.444(5)
C13 Si2 1.881(3)
C13 Ti1 2.350(3)
C14 C15 1.424(5)
C14 C18 1.500(4)
C14 Ti1 2.377(3)
C15 C16 1.422(4)
C15 C19 1.498(5)
C15 Ti1 2.398(3)
C16 C17 1.419(5)
C16 C20 1.498(4)
C16 Ti1 2.413(3)
C17 C21 1.504(4)
C17 Ti1 2.372(3)
C22 Si2 1.874(5)
C23 Si2 1.856(4)
C24 Si2 1.848(5)
C25 C26 1.401(4)
C25 C30 1.402(4)
C25 B1 1.633(4)
C26 C27 1.384(4)
C27 C28 1.390(4)
C27 C31 1.505(4)
C28 C29 1.385(4)
C29 C30 1.394(4)
C29 C32 1.487(4)
C31 F2 1.338(3)
C31 F1 1.339(3)
C31 F3 1.342(3)
C32 F5 1.327(4)
C32 F6 1.338(4)
C32 F4 1.350(4)
C33 C38 1.399(4)
C33 C34 1.404(4)
C33 B1 1.644(4)
C34 C35 1.394(4)
C35 C36 1.383(4)
C35 C39 1.497(4)
C36 C37 1.396(4)
C37 C38 1.393(4)
C37 C40 1.499(4)
C39 F8 1.323(4)
C39 F9 1.335(4)
C39 F7 1.342(4)
C40 F10 1.326(4)
C40 F12 1.329(4)
C40 F11 1.337(4)
C41 C42 1.395(4)
C41 C46 1.405(4)
C41 B1 1.640(4)
C42 C43 1.390(4)
C43 C44 1.392(4)
C43 C47 1.499(4)
C44 C45 1.387(5)
C45 C46 1.395(4)
C45 C48 1.501(4)
C47 F13 1.324(4)
C47 F14 1.338(4)
C47 F15 1.347(4)
C48 F18A 1.328(5)
C48 F16C 1.340(19)
C48 F16A 1.333(5)
C48 F17C 1.342(19)
C48 F18C 1.342(19)
C48 F17A 1.338(5)
C48 F16B 1.352(4)
C48 F18B 1.358(5)
C48 F17B 1.359(4)
C49 C50 1.402(4)
C49 C54 1.403(4)
C49 B1 1.641(4)
C50 C51 1.387(4)
C51 C52 1.391(4)
C51 C55 1.499(4)
C52 C53 1.383(4)
C53 C54 1.387(4)
C53 C56 1.508(4)
C55 F19 1.334(4)
C55 F20 1.341(4)
C55 F21 1.351(4)
C56 F24C 1.302(15)
C56 F22C 1.303(15)
C56 F23A 1.337(4)
C56 F22B 1.341(5)
C56 F23C 1.311(15)
C56 F24B 1.354(4)
C56 F23B 1.354(5)
C56 F24A 1.361(4)
C56 F22A 1.359(4)
N1 Ti1 2.208(3)
F18C F16C 1.44(5)

loop_
_geom_torsion_atom_site_label_1
_geom_torsion_atom_site_label_2
_geom_torsion_atom_site_label_3
_geom_torsion_atom_site_label_4
_geom_torsion
C5 C1 C2 C3 -3.3(3)
Si1 C1 C2 C3 -171.2(2)
Ti1 C1 C2 C3 64.4(2)
C5 C1 C2 C6 168.6(3)
Si1 C1 C2 C6 0.7(4)
Ti1 C1 C2 C6 -123.7(3)
C5 C1 C2 Ti1 -67.74(19)
Si1 C1 C2 Ti1 124.4(2)
C1 C2 C3 C4 2.4(3)
C6 C2 C3 C4 -169.7(3)
Ti1 C2 C3 C4 65.0(2)
C1 C2 C3 C7 176.5(3)
C6 C2 C3 C7 4.3(5)
Ti1 C2 C3 C7 -121.0(3)
C1 C2 C3 Ti1 -62.5(2)
C6 C2 C3 Ti1 125.3(3)
C2 C3 C4 C5 -0.5(3)
C7 C3 C4 C5 -174.6(3)
Ti1 C3 C4 C5 63.3(2)
C2 C3 C4 C8 169.8(3)
C7 C3 C4 C8 -4.3(5)
Ti1 C3 C4 C8 -126.3(3)
C2 C3 C4 Ti1 -63.8(2)
C7 C3 C4 Ti1 122.1(3)
C3 C4 C5 C1 -1.6(3)
C8 C4 C5 C1 -171.4(3)
Ti1 C4 C5 C1 62.3(2)
C3 C4 C5 C9 167.6(3)
C8 C4 C5 C9 -2.3(5)
Ti1 C4 C5 C9 -128.6(3)
C3 C4 C5 Ti1 -63.8(2)
C8 C4 C5 Ti1 126.3(3)
C2 C1 C5 C4 3.0(3)
Si1 C1 C5 C4 169.6(2)
Ti1 C1 C5 C4 -64.4(2)
C2 C1 C5 C9 -165.8(3)
Si1 C1 C5 C9 0.9(5)
Ti1 C1 C5 C9 126.9(3)
C2 C1 C5 Ti1 67.32(18)
Si1 C1 C5 Ti1 -126.0(2)
C17 C13 C14 C15 2.3(3)
Si2 C13 C14 C15 165.2(2)
Ti1 C13 C14 C15 -64.0(2)
C17 C13 C14 C18 -164.3(3)
Si2 C13 C14 C18 -1.4(5)
Ti1 C13 C14 C18 129.3(3)
C17 C13 C14 Ti1 66.36(19)
Si2 C13 C14 Ti1 -130.7(3)
C13 C14 C15 C16 -2.6(3)
C18 C14 C15 C16 164.4(3)
Ti1 C14 C15 C16 -65.2(2)
C13 C14 C15 C19 -172.7(3)
C18 C14 C15 C19 -5.6(5)
Ti1 C14 C15 C19 124.7(4)
C13 C14 C15 Ti1 62.6(2)
C18 C14 C15 Ti1 -130.3(3)
C14 C15 C16 C17 1.8(3)
C19 C15 C16 C17 172.5(3)
Ti1 C15 C16 C17 -62.4(2)
C14 C15 C16 C20 -172.6(3)
C19 C15 C16 C20 -1.9(5)
Ti1 C15 C16 C20 123.2(3)
C14 C15 C16 Ti1 64.2(2)
C19 C15 C16 Ti1 -125.1(3)
C15 C16 C17 C13 -0.4(3)
C20 C16 C17 C13 173.9(3)
Ti1 C16 C17 C13 -63.4(2)
C15 C16 C17 C21 -175.8(3)
C20 C16 C17 C21 -1.5(5)
Ti1 C16 C17 C21 121.2(3)
C15 C16 C17 Ti1 63.0(2)
C20 C16 C17 Ti1 -122.7(3)
C14 C13 C17 C16 -1.2(3)
Si2 C13 C17 C16 -165.3(2)
Ti1 C13 C17 C16 65.3(2)
C14 C13 C17 C21 174.1(3)
Si2 C13 C17 C21 10.0(4)
Ti1 C13 C17 C21 -119.4(3)
C14 C13 C17 Ti1 -66.5(2)
Si2 C13 C17 Ti1 129.4(2)
C30 C25 C26 C27 -0.8(4)
B1 C25 C26 C27 172.0(2)
C25 C26 C27 C28 0.5(4)
C25 C26 C27 C31 178.8(2)
C26 C27 C28 C29 0.0(4)
C31 C27 C28 C29 -178.4(2)
C27 C28 C29 C30 0.0(4)
C27 C28 C29 C32 178.4(3)
C28 C29 C30 C25 -0.3(4)
C32 C29 C30 C25 -178.7(3)
C26 C25 C30 C29 0.7(4)
B1 C25 C30 C29 -172.0(2)
C26 C27 C31 F2 -110.1(3)
C28 C27 C31 F2 68.3(3)
C26 C27 C31 F1 10.5(4)
C28 C27 C31 F1 -171.1(2)
C26 C27 C31 F3 130.4(3)
C28 C27 C31 F3 -51.2(3)
C28 C29 C32 F5 51.7(4)
C30 C29 C32 F5 -129.9(3)
C28 C29 C32 F6 -68.2(4)
C30 C29 C32 F6 110.3(3)
C28 C29 C32 F4 173.6(3)
C30 C29 C32 F4 -8.0(4)
C38 C33 C34 C35 -1.3(4)
B1 C33 C34 C35 -176.5(2)
C33 C34 C35 C36 -0.3(4)
C33 C34 C35 C39 -176.2(2)
C34 C35 C36 C37 1.3(4)
C39 C35 C36 C37 177.3(2)
C35 C36 C37 C38 -0.7(4)
C35 C36 C37 C40 -177.9(3)
C36 C37 C38 C33 -0.9(4)
C40 C37 C38 C33 176.2(3)
C34 C33 C38 C37 1.9(4)
B1 C33 C38 C37 177.1(2)
C36 C35 C39 F8 160.1(3)
C34 C35 C39 F8 -23.9(4)
C36 C35 C39 F9 38.9(4)
C34 C35 C39 F9 -145.1(3)
C36 C35 C39 F7 -79.3(3)
C34 C35 C39 F7 96.7(3)
C38 C37 C40 F10 -85.0(3)
C36 C37 C40 F10 92.2(3)
C38 C37 C40 F12 154.0(3)
C36 C37 C40 F12 -28.8(4)
C38 C37 C40 F11 33.5(4)
C36 C37 C40 F11 -149.3(3)
C46 C41 C42 C43 1.4(4)
B1 C41 C42 C43 173.9(3)
C41 C42 C43 C44 -0.6(4)
C41 C42 C43 C47 -178.9(3)
C42 C43 C44 C45 -0.9(4)
C47 C43 C44 C45 177.4(3)
C43 C44 C45 C46 1.6(4)
C43 C44 C45 C48 -177.3(2)
C44 C45 C46 C41 -0.8(4)
C48 C45 C46 C41 178.0(2)
C42 C41 C46 C45 -0.7(4)
B1 C41 C46 C45 -173.1(3)
C42 C43 C47 F13 -48.8(4)
C44 C43 C47 F13 132.9(3)
C42 C43 C47 F14 -170.1(3)
C44 C43 C47 F14 11.6(4)
C42 C43 C47 F15 70.2(3)
C44 C43 C47 F15 -108.1(3)
C44 C45 C48 F18A 166.3(5)
C46 C45 C48 F18A -12.5(5)
C44 C45 C48 F16C -64(3)
C46 C45 C48 F16C 117(3)
C44 C45 C48 F16A -50.1(5)
C46 C45 C48 F16A 131.0(5)
C44 C45 C48 F17C 108.7(18)
C46 C45 C48 F17C -70.2(18)
C44 C45 C48 F18C -137.8(16)
C46 C45 C48 F18C 43.3(17)
C44 C45 C48 F17A 70.2(6)
C46 C45 C48 F17A -108.6(6)
C44 C45 C48 F16B -68.4(4)
C46 C45 C48 F16B 112.8(4)
C44 C45 C48 F18B -173.5(4)
C46 C45 C48 F18B 7.6(5)
C44 C45 C48 F17B 48.0(5)
C46 C45 C48 F17B -130.9(4)
C54 C49 C50 C51 -3.0(4)
B1 C49 C50 C51 -178.2(2)
C49 C50 C51 C52 2.6(4)
C49 C50 C51 C55 -176.8(3)
C50 C51 C52 C53 0.1(4)
C55 C51 C52 C53 179.5(3)
C51 C52 C53 C54 -2.2(4)
C51 C52 C53 C56 178.1(2)
C52 C53 C54 C49 1.7(4)
C56 C53 C54 C49 -178.7(2)
C50 C49 C54 C53 0.9(4)
B1 C49 C54 C53 176.1(2)
C50 C51 C55 F19 11.4(4)
C52 C51 C55 F19 -167.9(3)
C50 C51 C55 F20 -109.7(3)
C52 C51 C55 F20 71.0(4)
C50 C51 C55 F21 132.0(3)
C52 C51 C55 F21 -47.3(4)
C52 C53 C56 F24C 128.7(12)
C54 C53 C56 F24C -51.0(12)
C52 C53 C56 F22C -76.7(15)
C54 C53 C56 F22C 103.6(15)
C52 C53 C56 F23A 77.2(4)
C54 C53 C56 F23A -102.5(4)
C52 C53 C56 F22B -57.0(5)
C54 C53 C56 F22B 123.3(4)
C52 C53 C56 F23C 31.0(13)
C54 C53 C56 F23C -148.7(12)
C52 C53 C56 F24B 177.7(4)
C54 C53 C56 F24B -1.9(5)
C52 C53 C56 F23B 60.4(5)
C54 C53 C56 F23B -119.2(4)
C52 C53 C56 F24A -159.6(4)
C54 C53 C56 F24A 20.8(4)
C52 C53 C56 F22A -44.2(4)
C54 C53 C56 F22A 136.2(4)
C26 C25 B1 C41 156.7(2)
C30 C25 B1 C41 -31.0(3)
C26 C25 B1 C49 40.2(3)
C30 C25 B1 C49 -147.5(2)
C26 C25 B1 C33 -81.8(3)
C30 C25 B1 C33 90.5(3)
C42 C41 B1 C25 148.9(2)
C46 C41 B1 C25 -39.1(3)
C42 C41 B1 C49 -89.9(3)
C46 C41 B1 C49 82.1(3)
C42 C41 B1 C33 31.8(3)
C46 C41 B1 C33 -156.3(2)
C50 C49 B1 C25 -147.4(2)
C54 C49 B1 C25 37.7(3)
C50 C49 B1 C41 89.6(3)
C54 C49 B1 C41 -85.3(3)
C50 C49 B1 C33 -31.0(3)
C54 C49 B1 C33 154.1(2)
C38 C33 B1 C25 -87.6(3)
C34 C33 B1 C25 87.3(3)
C38 C33 B1 C41 35.7(3)
C34 C33 B1 C41 -149.4(2)
C38 C33 B1 C49 151.6(2)
C34 C33 B1 C49 -33.5(3)
C5 C1 Si1 C11 10.7(3)
C2 C1 Si1 C11 175.4(2)
Ti1 C1 Si1 C11 -90.5(2)
C5 C1 Si1 C10 -107.1(3)
C2 C1 Si1 C10 57.5(3)
Ti1 C1 Si1 C10 151.62(17)
C5 C1 Si1 C12 131.8(3)
C2 C1 Si1 C12 -63.5(3)
Ti1 C1 Si1 C12 30.6(2)
C17 C13 Si2 C24 57.7(3)
C14 C13 Si2 C24 -102.5(4)
Ti1 C13 Si2 C24 154.5(3)
C17 C13 Si2 C23 176.3(3)
C14 C13 Si2 C23 16.0(4)
Ti1 C13 Si2 C23 -86.9(3)
C17 C13 Si2 C22 -62.9(3)
C14 C13 Si2 C22 136.8(3)
Ti1 C13 Si2 C22 33.8(3)
F18A C48 F18C F16C -127(2)
F16A C48 F18C F16C 17.0(19)
F17C C48 F18C F16C -110(2)
F17A C48 F18C F16C -87(2)
F16B C48 F18C F16C 24.4(17)
F18B C48 F18C F16C -132(3)
F17B C48 F18C F16C -60(3)
C45 C48 F18C F16C 127.8(18)
F18A C48 F16C F18C 39.2(18)
F16A C48 F16C F18C -131(5)
F17C C48 F16C F18C 92(2)
F17A C48 F16C F18C 128.2(17)
F16B C48 F16C F18C -84(5)
F18B C48 F16C F18C 24.0(16)
F17B C48 F16C F18C 144.8(17)
C45 C48 F16C F18C -95(2)
